data_4330600
loop_
_publ_author_name
'James J. Henkelis'
'Sarah A. Barnett'
'Lindsay P. Harding'
'Michaele J. Hardie'

_publ_section_title
;
 Coordination Polymers Utilizing N-Oxide Functionalized Host Ligands
;
_journal_name_full 'Inorganic Chemistry'
_journal_page_first 10657
_journal_page_last 10674
_journal_paper_doi 10.1021/ic300940k
_journal_volume 51
_journal_year 2012
_chemical_formula_sum 'C84 H66 B F4 N6 O24 Zn'
_chemical_formula_weight 1695.61
_chemical_name_systematic
;
bis{2,7,12-trimethoxy-3,8,13-tris(4-N-oxide-pyridyloxy)
-10,15-dihydro-5H-tribenzo[a,d,g]cyclononatriene}
zinc(II) tetrafluoroborate N-methylpyrrolidone 
clathrate
;
_space_group_IT_number 2
_symmetry_cell_setting triclinic
_symmetry_space_group_name_Hall '-P 1'
_symmetry_space_group_name_H-M 'P -1'
_atom_sites_solution_hydrogens geom
_atom_sites_solution_primary direct
_atom_sites_solution_secondary difmap
_audit_creation_method SHELXL-97
_cell_angle_alpha 100.28(8)
_cell_angle_beta 101.91(6)
_cell_angle_gamma 118.80(6)
_cell_formula_units_Z 1
_cell_length_a 17.44(3)
_cell_length_b 17.54(4)
_cell_length_c 18.13(3)
_cell_measurement_temperature 150(2)
_cell_volume 4499(16)
_computing_cell_refinement 'CrystalClear-SM Expert (Rigaku, 2009)'
_computing_data_collection 'CrystalClear-SM Expert(Rigaku, 2009)'
_computing_data_reduction 'CrystalClear-SM Expert(Rigaku, 2009)'
_computing_molecular_graphics 'X-Seed (Barbour)'
_computing_structure_refinement 'SHELXL-97 (Sheldrick, 1997)'
_computing_structure_solution 'SHELXS-97 (Sheldrick, 1990)'
_diffrn_ambient_temperature 150(2)
_diffrn_measured_fraction_theta_full 0.967
_diffrn_measured_fraction_theta_max 0.967
_diffrn_measurement_device_type 'Rigaku Saturn CCD'
_diffrn_measurement_method \w-scans
_diffrn_radiation_monochromator 'Silicon 111'
_diffrn_radiation_source 'Diamond Light Source'
_diffrn_radiation_type synchrotron
_diffrn_radiation_wavelength 0.68890
_diffrn_reflns_av_R_equivalents 0.0728
_diffrn_reflns_av_sigmaI/netI 0.0998
_diffrn_reflns_limit_h_max 15
_diffrn_reflns_limit_h_min -19
_diffrn_reflns_limit_k_max 19
_diffrn_reflns_limit_k_min -19
_diffrn_reflns_limit_l_max 20
_diffrn_reflns_limit_l_min -20
_diffrn_reflns_number 30886
_diffrn_reflns_theta_full 22.69
_diffrn_reflns_theta_max 22.69
_diffrn_reflns_theta_min 1.31
_exptl_absorpt_coefficient_mu 0.177
_exptl_absorpt_correction_T_max 0.9912
_exptl_absorpt_correction_T_min 0.9825
_exptl_absorpt_correction_type multi-scan
_exptl_crystal_colour colourless
_exptl_crystal_density_diffrn 0.626
_exptl_crystal_description plate
_exptl_crystal_F_000 875
_exptl_crystal_size_max 0.10
_exptl_crystal_size_mid 0.10
_exptl_crystal_size_min 0.05
_platon_squeeze_details
;
;
_refine_diff_density_max 0.152
_refine_diff_density_min -0.426
_refine_diff_density_rms 0.043
_refine_ls_extinction_method none
_refine_ls_goodness_of_fit_ref 0.805
_refine_ls_hydrogen_treatment noref
_refine_ls_matrix_type full
_refine_ls_number_parameters 523
_refine_ls_number_reflns 12825
_refine_ls_number_restraints 0
_refine_ls_restrained_S_all 0.805
_refine_ls_R_factor_all 0.1260
_refine_ls_R_factor_gt 0.0729
_refine_ls_shift/su_max 0.000
_refine_ls_shift/su_mean 0.000
_refine_ls_structure_factor_coef Fsqd
_refine_ls_weighting_details 'calc w=1/[\s^2^(Fo^2^)+(0.0902P)^2^+0.0000P] where P=(Fo^2^+2Fc^2^)/3'
_refine_ls_weighting_scheme calc
_refine_ls_wR_factor_gt 0.1747
_refine_ls_wR_factor_ref 0.1992
_reflns_number_gt 4800
_reflns_number_total 12825
_reflns_threshold_expression >2sigma(I)
_cod_data_source_file ic300940k_si_002_06.cif
_cod_data_source_block c:'complex2'
_cod_original_cell_volume 4499(15)
_cod_database_code 4330600

loop_
_symmetry_equiv_pos_as_xyz
'x, y, z'
'-x, -y, -z'

loop_
_atom_site_label
_atom_site_type_symbol
_atom_site_fract_x
_atom_site_fract_y
_atom_site_fract_z
_atom_site_U_iso_or_equiv
_atom_site_adp_type
_atom_site_occupancy
_atom_site_symmetry_multiplicity
_atom_site_calc_flag
_atom_site_refinement_flags
Zn1 Zn 0.5000 1.5000 0.5000 0.1080(3) Uani 1 2 d S
O1 O 0.2888(2) 1.0275(2) 0.2345(2) 0.1406(11) Uani 1 1 d .
N1 N 0.4978(3) 1.3542(3) 0.3778(3) 0.1222(13) Uani 1 1 d .
C1 C 0.0900(3) 0.8072(3) 0.0863(3) 0.1093(12) Uani 1 1 d .
O2 O 0.3668(3) 0.9295(2) 0.2269(3) 0.1777(16) Uani 1 1 d .
N2 N 0.3063(2) 0.4100(2) 0.3808(2) 0.1116(11) Uani 1 1 d .
C2 C 0.1477(4) 0.9001(3) 0.1353(3) 0.1142(14) Uani 1 1 d .
H2 H 0.1233 0.9383 0.1374 0.137 Uiso 1 1 calc R
O3 O 0.12296(19) 0.50850(18) 0.23396(16) 0.1187(9) Uani 1 1 d .
N3 N -0.4494(4) 0.5989(2) 0.3773(3) 0.1191(14) Uani 1 1 d .
C3 C 0.2347(4) 0.9347(3) 0.1782(3) 0.1212(15) Uani 1 1 d .
O4 O -0.0523(3) 0.4280(2) 0.2305(2) 0.1457(11) Uani 1 1 d .
C4 C 0.2746(3) 0.8869(3) 0.1799(3) 0.1251(15) Uani 1 1 d .
O5 O -0.2266(3) 0.6775(2) 0.2362(2) 0.1378(15) Uani 1 1 d .
C5 C 0.2209(3) 0.7922(3) 0.1297(3) 0.1195(14) Uani 1 1 d .
H5 H 0.2484 0.7568 0.1280 0.143 Uiso 1 1 calc R
O6 O -0.1353(2) 0.8502(3) 0.2367(3) 0.1687(14) Uani 1 1 d .
C6 C 0.1291(3) 0.7534(3) 0.0841(2) 0.0999(12) Uani 1 1 d .
O7 O 0.3359(5) 1.0766(3) 0.1341(3) 0.305(5) Uani 1 1 d .
C7 C 0.0769(3) 0.6536(3) 0.0374(3) 0.1091(12) Uani 1 1 d .
H7A H 0.1201 0.6395 0.0199 0.131 Uiso 1 1 calc R
H7B H 0.0279 0.6404 -0.0109 0.131 Uiso 1 1 calc R
O8 O 0.54974(17) 1.43772(17) 0.43053(16) 0.1077(8) Uani 1 1 d .
C8 C 0.0312(4) 0.5895(2) 0.0851(2) 0.0926(12) Uani 1 1 d .
O9 O 0.0758(3) 0.3745(2) 0.14296(19) 0.1432(12) Uani 1 1 d .
C9 C 0.0896(3) 0.5728(2) 0.1302(2) 0.0951(11) Uani 1 1 d .
H9 H 0.1511 0.5979 0.1289 0.114 Uiso 1 1 calc R
O10 O 0.36187(16) 0.39666(15) 0.43308(16) 0.1052(8) Uani 1 1 d .
C10 C 0.0609(4) 0.5200(3) 0.1777(3) 0.1112(13) Uani 1 1 d .
O11 O -0.3509(3) 0.6682(4) 0.1481(3) 0.230(3) Uani 1 1 d .
C11 C -0.0294(5) 0.4791(3) 0.1762(3) 0.1188(14) Uani 1 1 d .
O12 O -0.49711(19) 0.58154(17) 0.4275(2) 0.1149(9) Uani 1 1 d .
C12 C -0.0871(3) 0.4964(3) 0.1301(3) 0.1022(12) Uani 1 1 d .
H12 H -0.1496 0.4695 0.1288 0.123 Uiso 1 1 calc R
C13 C -0.0553(4) 0.5525(3) 0.0853(3) 0.1005(12) Uani 1 1 d .
C14 C -0.1238(3) 0.5713(2) 0.0378(2) 0.1035(12) Uani 1 1 d .
H14A H -0.1072 0.5850 -0.0094 0.124 Uiso 1 1 calc R
H14B H -0.1870 0.5151 0.0183 0.124 Uiso 1 1 calc R
C15 C -0.1252(3) 0.6483(3) 0.0842(3) 0.0936(11) Uani 1 1 d .
C16 C -0.1770(3) 0.6293(3) 0.1342(3) 0.1140(15) Uani 1 1 d .
H16 H -0.2115 0.5687 0.1364 0.137 Uiso 1 1 calc R
C17 C -0.1777(3) 0.6968(4) 0.1789(3) 0.1194(16) Uani 1 1 d .
C18 C -0.1247(4) 0.7883(3) 0.1802(4) 0.1411(19) Uani 1 1 d .
C19 C -0.0691(4) 0.8083(4) 0.1361(4) 0.1340(18) Uani 1 1 d .
H19 H -0.0279 0.8702 0.1400 0.161 Uiso 1 1 calc R
C20 C -0.0729(3) 0.7381(3) 0.0858(3) 0.1053(13) Uani 1 1 d .
C21 C -0.0097(3) 0.7689(3) 0.0378(3) 0.1098(13) Uani 1 1 d .
H21A H -0.0135 0.8167 0.0184 0.132 Uiso 1 1 calc R
H21B H -0.0307 0.7161 -0.0091 0.132 Uiso 1 1 calc R
C22 C 0.3396(4) 1.0896(4) 0.1991(5) 0.170(3) Uani 1 1 d .
C23 C 0.3937(3) 1.1873(3) 0.2721(4) 0.1178(15) Uani 1 1 d .
C24 C 0.3869(3) 1.1938(3) 0.3446(4) 0.1287(16) Uani 1 1 d .
H24 H 0.3477 1.1413 0.3574 0.154 Uiso 1 1 calc R
C25 C 0.4433(4) 1.2865(4) 0.4038(4) 0.1437(18) Uani 1 1 d .
H25 H 0.4416 1.2981 0.4564 0.172 Uiso 1 1 calc R
C26 C 0.5004(4) 1.3456(4) 0.3052(4) 0.1418(19) Uani 1 1 d .
H26 H 0.5364 1.3976 0.2905 0.170 Uiso 1 1 calc R
C27 C 0.4497(4) 1.2597(4) 0.2523(3) 0.163(2) Uani 1 1 d .
H27 H 0.4536 1.2503 0.2003 0.196 Uiso 1 1 calc R
C28 C 0.4076(4) 0.8752(4) 0.2248(5) 0.261(4) Uani 1 1 d .
H28A H 0.3844 0.8330 0.2551 0.392 Uiso 1 1 calc R
H28B H 0.4754 0.9158 0.2485 0.392 Uiso 1 1 calc R
H28C H 0.3907 0.8397 0.1695 0.392 Uiso 1 1 calc R
C29 C 0.1247(3) 0.4303(3) 0.2067(3) 0.1078(13) Uani 1 1 d .
C30 C 0.1902(3) 0.4264(3) 0.2728(3) 0.0985(12) Uani 1 1 d .
C31 C 0.2378(3) 0.4920(3) 0.3439(2) 0.0981(11) Uani 1 1 d .
H31 H 0.2304 0.5425 0.3564 0.118 Uiso 1 1 calc R
C32 C 0.2986(3) 0.4827(3) 0.3987(3) 0.1152(14) Uani 1 1 d .
H32 H 0.3351 0.5287 0.4495 0.138 Uiso 1 1 calc R
C33 C 0.2553(3) 0.3456(3) 0.3103(3) 0.1209(14) Uani 1 1 d .
H33 H 0.2614 0.2943 0.2981 0.145 Uiso 1 1 calc R
C34 C 0.1952(3) 0.3512(3) 0.2558(2) 0.1120(13) Uani 1 1 d .
H34 H 0.1569 0.3032 0.2062 0.134 Uiso 1 1 calc R
C35 C -0.1556(5) 0.3767(5) 0.2173(5) 0.237(4) Uani 1 1 d .
H35A H -0.1705 0.4185 0.2449 0.356 Uiso 1 1 calc R
H35B H -0.1727 0.3251 0.2383 0.356 Uiso 1 1 calc R
H35C H -0.1906 0.3532 0.1601 0.356 Uiso 1 1 calc R
C36 C -0.3104(7) 0.6620(4) 0.2089(5) 0.170(3) Uani 1 1 d .
C37 C -0.3608(4) 0.6395(3) 0.2697(4) 0.136(2) Uani 1 1 d .
C38 C -0.3152(4) 0.6391(3) 0.3424(4) 0.1281(17) Uani 1 1 d .
H38 H -0.2542 0.6507 0.3532 0.154 Uiso 1 1 calc R
C39 C -0.3581(4) 0.6218(3) 0.3991(4) 0.1308(19) Uani 1 1 d .
H39 H -0.3265 0.6255 0.4503 0.157 Uiso 1 1 calc R
C40 C -0.4924(4) 0.5997(4) 0.3106(4) 0.157(2) Uani 1 1 d .
H40 H -0.5545 0.5849 0.2998 0.188 Uiso 1 1 calc R
C41 C -0.4493(5) 0.6218(4) 0.2546(4) 0.164(2) Uani 1 1 d .
H41 H -0.4804 0.6247 0.2065 0.197 Uiso 1 1 calc R
C42 C -0.0810(5) 0.9441(4) 0.2414(5) 0.236(4) Uani 1 1 d .
H42A H -0.0965 0.9496 0.1883 0.354 Uiso 1 1 calc R
H42B H -0.0148 0.9663 0.2616 0.354 Uiso 1 1 calc R
H42C H -0.0944 0.9811 0.2775 0.354 Uiso 1 1 calc R

loop_
_atom_site_aniso_label
_atom_site_aniso_U_11
_atom_site_aniso_U_22
_atom_site_aniso_U_33
_atom_site_aniso_U_23
_atom_site_aniso_U_13
_atom_site_aniso_U_12
Zn1 0.1068(5) 0.0702(4) 0.1123(6) 0.0144(4) 0.0063(4) 0.0399(4)
O1 0.134(2) 0.0673(19) 0.163(3) 0.0171(19) 0.021(2) 0.0316(18)
N1 0.116(3) 0.073(3) 0.137(4) 0.003(3) 0.005(3) 0.047(2)
C1 0.119(4) 0.091(3) 0.111(3) 0.030(3) 0.045(3) 0.051(3)
O2 0.123(3) 0.087(2) 0.250(4) 0.003(2) -0.009(3) 0.050(2)
N2 0.107(3) 0.074(2) 0.100(3) 0.010(2) -0.008(2) 0.033(2)
C2 0.127(4) 0.073(3) 0.128(4) 0.016(3) 0.044(3) 0.049(3)
O3 0.124(2) 0.0942(19) 0.111(2) 0.0132(16) -0.0053(17) 0.0636(17)
N3 0.155(5) 0.087(2) 0.098(3) 0.037(2) 0.034(3) 0.054(3)
C3 0.135(4) 0.067(3) 0.142(4) 0.013(3) 0.033(3) 0.052(3)
O4 0.167(3) 0.126(3) 0.155(3) 0.061(2) 0.044(2) 0.085(2)
C4 0.094(4) 0.097(4) 0.157(4) 0.032(3) 0.017(3) 0.045(3)
O5 0.100(2) 0.117(2) 0.180(4) 0.036(2) 0.020(3) 0.061(2)
C5 0.121(4) 0.088(3) 0.155(4) 0.033(3) 0.039(3) 0.065(3)
O6 0.176(3) 0.120(3) 0.224(4) 0.059(3) 0.103(3) 0.075(3)
C6 0.110(3) 0.073(3) 0.101(3) 0.016(2) 0.015(2) 0.051(2)
O7 0.439(10) 0.121(4) 0.151(4) 0.001(3) 0.100(5) 0.020(4)
C7 0.111(3) 0.084(3) 0.127(3) 0.033(3) 0.027(3) 0.054(2)
O8 0.1078(19) 0.0827(18) 0.113(2) 0.0047(16) 0.0103(16) 0.0563(16)
C8 0.115(4) 0.067(2) 0.077(3) 0.0072(19) -0.001(2) 0.054(3)
O9 0.198(3) 0.114(2) 0.098(2) 0.0020(19) -0.004(2) 0.101(2)
C9 0.093(3) 0.065(2) 0.093(3) 0.000(2) 0.027(2) 0.028(2)
O10 0.0844(16) 0.0641(15) 0.112(2) 0.0072(13) -0.0136(14) 0.0259(13)
C10 0.113(4) 0.104(3) 0.120(4) 0.028(3) 0.032(3) 0.065(3)
O11 0.177(4) 0.453(9) 0.139(3) 0.137(5) 0.065(3) 0.207(5)
C11 0.158(5) 0.095(3) 0.118(4) 0.044(3) 0.061(4) 0.070(3)
O12 0.102(2) 0.0889(19) 0.127(3) 0.0393(18) 0.0036(19) 0.0453(16)
C12 0.104(3) 0.101(3) 0.108(3) 0.037(3) 0.026(3) 0.063(3)
C13 0.099(3) 0.070(3) 0.113(4) 0.011(2) 0.024(3) 0.042(3)
C14 0.100(3) 0.074(2) 0.110(3) 0.022(2) 0.012(2) 0.040(2)
C15 0.084(3) 0.098(3) 0.094(3) 0.019(2) 0.019(2) 0.055(3)
C16 0.127(4) 0.083(3) 0.114(4) 0.009(3) 0.011(3) 0.063(3)
C17 0.108(4) 0.150(5) 0.123(4) 0.067(4) 0.076(3) 0.064(3)
C18 0.133(4) 0.071(3) 0.184(6) 0.012(3) 0.026(4) 0.050(3)
C19 0.137(4) 0.117(4) 0.171(5) 0.074(4) 0.081(4) 0.064(3)
C20 0.113(3) 0.068(3) 0.130(4) 0.027(3) 0.024(3) 0.053(3)
C21 0.115(4) 0.085(3) 0.139(4) 0.033(3) 0.033(3) 0.065(3)
C22 0.123(4) 0.066(3) 0.236(8) 0.022(5) -0.013(5) 0.029(3)
C23 0.099(3) 0.074(3) 0.149(5) 0.017(3) 0.040(3) 0.032(3)
C24 0.132(4) 0.094(4) 0.143(5) 0.035(3) 0.045(4) 0.050(3)
C25 0.134(4) 0.100(4) 0.185(5) 0.029(4) 0.044(4) 0.065(3)
C26 0.175(5) 0.103(4) 0.098(4) -0.002(3) 0.011(4) 0.065(4)
C27 0.179(5) 0.119(5) 0.119(4) 0.004(4) 0.024(4) 0.051(4)
C28 0.121(5) 0.144(5) 0.392(12) 0.002(6) -0.055(5) 0.064(4)
C29 0.112(3) 0.091(3) 0.123(4) 0.027(3) 0.032(3) 0.062(3)
C30 0.103(3) 0.068(2) 0.105(3) 0.020(2) 0.007(2) 0.046(2)
C31 0.119(3) 0.079(3) 0.089(3) 0.014(2) 0.011(2) 0.062(2)
C32 0.122(3) 0.062(2) 0.123(4) 0.001(2) 0.009(3) 0.044(2)
C33 0.145(4) 0.085(3) 0.111(4) 0.013(3) 0.003(3) 0.069(3)
C34 0.131(3) 0.097(3) 0.086(3) 0.005(2) 0.001(2) 0.068(3)
C35 0.203(7) 0.315(10) 0.358(11) 0.252(9) 0.158(7) 0.184(7)
C36 0.194(8) 0.143(5) 0.157(6) 0.059(5) 0.105(7) 0.058(5)
C37 0.096(4) 0.120(4) 0.164(5) 0.042(3) -0.010(4) 0.060(3)
C38 0.112(4) 0.099(3) 0.161(5) 0.030(3) 0.052(4) 0.051(3)
C39 0.068(3) 0.128(4) 0.169(5) 0.034(3) -0.003(3) 0.054(3)
C40 0.152(5) 0.178(5) 0.153(5) 0.085(5) 0.045(5) 0.089(4)
C41 0.145(5) 0.211(6) 0.166(6) 0.092(5) 0.043(5) 0.110(5)
C42 0.333(9) 0.108(4) 0.323(9) 0.061(5) 0.210(8) 0.124(5)

loop_
_atom_type_symbol
_atom_type_description
_atom_type_scat_dispersion_real
_atom_type_scat_dispersion_imag
_atom_type_scat_source
C C 0.0033 0.0016 'International Tables Vol C Tables 4.2.6.8 and 6.1.1.4'
H H 0.0000 0.0000 'International Tables Vol C Tables 4.2.6.8 and 6.1.1.4'
B B 0.0013 0.0007 'International Tables Vol C Tables 4.2.6.8 and 6.1.1.4'
F F 0.0171 0.0103 'International Tables Vol C Tables 4.2.6.8 and 6.1.1.4'
N N 0.0061 0.0033 'International Tables Vol C Tables 4.2.6.8 and 6.1.1.4'
O O 0.0106 0.0060 'International Tables Vol C Tables 4.2.6.8 and 6.1.1.4'
Zn Zn 0.2839 1.4301 'International Tables Vol C Tables 4.2.6.8 and 6.1.1.4'

loop_
_geom_angle_atom_site_label_1
_geom_angle_atom_site_label_2
_geom_angle_atom_site_label_3
_geom_angle
_geom_angle_site_symmetry_1
_geom_angle_site_symmetry_3
O10 Zn1 O10 179.999(2) 2_676 1_565
O10 Zn1 O8 91.89(19) 2_676 2_686
O10 Zn1 O8 88.11(19) 1_565 2_686
O10 Zn1 O8 88.11(19) 2_676 .
O10 Zn1 O8 91.89(19) 1_565 .
O8 Zn1 O8 179.999(3) 2_686 .
O10 Zn1 O12 92.24(17) 2_676 2_576
O10 Zn1 O12 87.76(17) 1_565 2_576
O8 Zn1 O12 91.56(18) 2_686 2_576
O8 Zn1 O12 88.44(18) . 2_576
O10 Zn1 O12 87.76(17) 2_676 1_665
O10 Zn1 O12 92.24(17) 1_565 1_665
O8 Zn1 O12 88.44(18) 2_686 1_665
O8 Zn1 O12 91.56(18) . 1_665
O12 Zn1 O12 180.00(18) 2_576 1_665
C22 O1 C3 110.0(5) . .
C26 N1 O8 117.4(5) . .
C26 N1 C25 126.5(5) . .
O8 N1 C25 116.0(5) . .
C6 C1 C2 117.7(5) . .
C6 C1 C21 122.1(4) . .
C2 C1 C21 120.2(4) . .
C4 O2 C28 117.5(4) . .
C33 N2 C32 119.8(4) . .
C33 N2 O10 117.3(4) . .
C32 N2 O10 122.8(4) . .
C3 C2 C1 121.1(4) . .
C3 C2 H2 119.4 . .
C1 C2 H2 119.4 . .
C29 O3 C10 115.4(3) . .
C40 N3 O12 114.6(6) . .
C40 N3 C39 123.5(5) . .
O12 N3 C39 121.6(5) . .
C2 C3 C4 123.9(5) . .
C2 C3 O1 119.5(4) . .
C4 C3 O1 116.2(5) . .
C11 O4 C35 111.8(4) . .
C3 C4 O2 119.8(5) . .
C3 C4 C5 118.3(5) . .
O2 C4 C5 121.9(4) . .
C36 O5 C17 112.1(5) . .
C6 C5 C4 119.4(4) . .
C6 C5 H5 120.3 . .
C4 C5 H5 120.3 . .
C42 O6 C18 113.7(5) . .
C5 C6 C1 119.6(4) . .
C5 C6 C7 116.0(4) . .
C1 C6 C7 124.4(4) . .
C6 C7 C8 113.4(4) . .
C6 C7 H7A 108.9 . .
C8 C7 H7A 108.9 . .
C6 C7 H7B 108.9 . .
C8 C7 H7B 108.9 . .
H7A C7 H7B 107.7 . .
N1 O8 Zn1 124.6(3) . .
C13 C8 C9 119.9(4) . .
C13 C8 C7 127.0(4) . .
C9 C8 C7 113.1(5) . .
C8 C9 C10 120.4(4) . .
C8 C9 H9 119.8 . .
C10 C9 H9 119.8 . .
N2 O10 Zn1 122.7(2) . 1_545
C9 C10 C11 120.0(4) . .
C9 C10 O3 122.9(5) . .
C11 C10 O3 117.0(5) . .
C12 C11 C10 118.6(5) . .
C12 C11 O4 125.0(5) . .
C10 C11 O4 116.1(5) . .
N3 O12 Zn1 125.6(3) . 1_445
C11 C12 C13 120.1(4) . .
C11 C12 H12 119.9 . .
C13 C12 H12 119.9 . .
C8 C13 C12 121.0(4) . .
C8 C13 C14 122.4(4) . .
C12 C13 C14 116.6(4) . .
C15 C14 C13 113.4(3) . .
C15 C14 H14A 108.9 . .
C13 C14 H14A 108.9 . .
C15 C14 H14B 108.9 . .
C13 C14 H14B 108.9 . .
H14A C14 H14B 107.7 . .
C20 C15 C16 118.4(4) . .
C20 C15 C14 124.6(5) . .
C16 C15 C14 116.7(4) . .
C17 C16 C15 118.7(5) . .
C17 C16 H16 120.6 . .
C15 C16 H16 120.6 . .
C16 C17 C18 122.8(5) . .
C16 C17 O5 118.2(5) . .
C18 C17 O5 118.7(6) . .
C19 C18 C17 118.7(5) . .
C19 C18 O6 129.3(5) . .
C17 C18 O6 111.8(6) . .
C18 C19 C20 118.7(5) . .
C18 C19 H19 120.7 . .
C20 C19 H19 120.7 . .
C19 C20 C15 122.3(5) . .
C19 C20 C21 113.7(4) . .
C15 C20 C21 123.9(4) . .
C20 C21 C1 111.7(4) . .
C20 C21 H21A 109.3 . .
C1 C21 H21A 109.3 . .
C20 C21 H21B 109.3 . .
C1 C21 H21B 109.3 . .
H21A C21 H21B 107.9 . .
O7 C22 O1 128.6(6) . .
O7 C22 C23 129.5(7) . .
O1 C22 C23 101.3(7) . .
C24 C23 C27 123.5(5) . .
C24 C23 C22 123.7(6) . .
C27 C23 C22 112.7(6) . .
C23 C24 C25 116.4(5) . .
C23 C24 H24 121.8 . .
C25 C24 H24 121.8 . .
N1 C25 C24 115.3(5) . .
N1 C25 H25 122.4 . .
C24 C25 H25 122.4 . .
N1 C26 C27 117.2(6) . .
N1 C26 H26 121.4 . .
C27 C26 H26 121.4 . .
C23 C27 C26 120.9(6) . .
C23 C27 H27 119.5 . .
C26 C27 H27 119.5 . .
O2 C28 H28A 109.5 . .
O2 C28 H28B 109.5 . .
H28A C28 H28B 109.5 . .
O2 C28 H28C 109.5 . .
H28A C28 H28C 109.5 . .
H28B C28 H28C 109.5 . .
O9 C29 O3 122.7(4) . .
O9 C29 C30 128.0(4) . .
O3 C29 C30 109.1(4) . .
C31 C30 C34 122.5(4) . .
C31 C30 C29 122.0(4) . .
C34 C30 C29 115.5(4) . .
C30 C31 C32 116.6(4) . .
C30 C31 H31 121.7 . .
C32 C31 H31 121.7 . .
N2 C32 C31 120.9(4) . .
N2 C32 H32 119.6 . .
C31 C32 H32 119.6 . .
N2 C33 C34 121.5(4) . .
N2 C33 H33 119.3 . .
C34 C33 H33 119.3 . .
C33 C34 C30 118.5(4) . .
C33 C34 H34 120.7 . .
C30 C34 H34 120.7 . .
O4 C35 H35A 109.5 . .
O4 C35 H35B 109.5 . .
H35A C35 H35B 109.5 . .
O4 C35 H35C 109.5 . .
H35A C35 H35C 109.5 . .
H35B C35 H35C 109.5 . .
O11 C36 O5 132.0(6) . .
O11 C36 C37 117.1(8) . .
O5 C36 C37 110.7(7) . .
C41 C37 C38 119.2(6) . .
C41 C37 C36 121.2(7) . .
C38 C37 C36 119.6(6) . .
C39 C38 C37 120.6(6) . .
C39 C38 H38 119.7 . .
C37 C38 H38 119.7 . .
C38 C39 N3 116.6(5) . .
C38 C39 H39 121.7 . .
N3 C39 H39 121.7 . .
N3 C40 C41 121.0(6) . .
N3 C40 H40 119.5 . .
C41 C40 H40 119.5 . .
C37 C41 C40 118.8(6) . .
C37 C41 H41 120.6 . .
C40 C41 H41 120.6 . .
O6 C42 H42A 109.5 . .
O6 C42 H42B 109.5 . .
H42A C42 H42B 109.5 . .
O6 C42 H42C 109.5 . .
H42A C42 H42C 109.5 . .
H42B C42 H42C 109.5 . .

loop_
_geom_bond_atom_site_label_1
_geom_bond_atom_site_label_2
_geom_bond_distance
_geom_bond_site_symmetry_2
Zn1 O10 2.089(4) 2_676
Zn1 O10 2.089(4) 1_565
Zn1 O8 2.099(4) 2_686
Zn1 O8 2.099(4) .
Zn1 O12 2.099(4) 2_576
Zn1 O12 2.099(4) 1_665
O1 C22 1.392(8) .
O1 C3 1.453(6) .
N1 C26 1.311(6) .
N1 O8 1.320(5) .
N1 C25 1.353(6) .
C1 C6 1.406(6) .
C1 C2 1.411(6) .
C1 C21 1.510(6) .
O2 C4 1.386(6) .
O2 C28 1.436(6) .
N2 C33 1.322(5) .
N2 C32 1.338(5) .
N2 O10 1.345(4) .
C2 C3 1.315(6) .
C2 H2 0.9500 .
O3 C29 1.390(5) .
O3 C10 1.443(5) .
N3 C40 1.291(6) .
N3 O12 1.334(5) .
N3 C39 1.385(6) .
C3 C4 1.324(6) .
O4 C11 1.436(5) .
O4 C35 1.516(7) .
C4 C5 1.440(7) .
O5 C36 1.314(9) .
O5 C17 1.462(5) .
C5 C6 1.383(6) .
C5 H5 0.9500 .
O6 C42 1.425(7) .
O6 C18 1.461(7) .
C6 C7 1.492(6) .
O7 C22 1.142(9) .
C7 C8 1.554(6) .
C7 H7A 0.9900 .
C7 H7B 0.9900 .
C8 C13 1.325(6) .
C8 C9 1.349(5) .
O9 C29 1.186(5) .
C9 C10 1.366(6) .
C9 H9 0.9500 .
O10 Zn1 2.089(4) 1_545
C10 C11 1.371(6) .
O11 C36 1.232(9) .
C11 C12 1.357(6) .
O12 Zn1 2.099(4) 1_445
C12 C13 1.372(6) .
C12 H12 0.9500 .
C13 C14 1.527(6) .
C14 C15 1.471(6) .
C14 H14A 0.9900 .
C14 H14B 0.9900 .
C15 C20 1.379(6) .
C15 C16 1.381(6) .
C16 C17 1.317(6) .
C16 H16 0.9500 .
C17 C18 1.406(7) .
C18 C19 1.339(7) .
C19 C20 1.359(6) .
C19 H19 0.9500 .
C20 C21 1.501(6) .
C21 H21A 0.9900 .
C21 H21B 0.9900 .
C22 C23 1.642(9) .
C23 C24 1.334(6) .
C23 C27 1.345(7) .
C24 C25 1.471(7) .
C24 H24 0.9500 .
C25 H25 0.9500 .
C26 C27 1.350(7) .
C26 H26 0.9500 .
C27 H27 0.9500 .
C28 H28A 0.9800 .
C28 H28B 0.9800 .
C28 H28C 0.9800 .
C29 C30 1.512(6) .
C30 C31 1.336(5) .
C30 C34 1.349(6) .
C31 C32 1.387(5) .
C31 H31 0.9500 .
C32 H32 0.9500 .
C33 C34 1.338(5) .
C33 H33 0.9500 .
C34 H34 0.9500 .
C35 H35A 0.9800 .
C35 H35B 0.9800 .
C35 H35C 0.9800 .
C36 C37 1.537(8) .
C37 C41 1.374(7) .
C37 C38 1.396(7) .
C38 C39 1.383(6) .
C38 H38 0.9500 .
C39 H39 0.9500 .
C40 C41 1.388(7) .
C40 H40 0.9500 .
C41 H41 0.9500 .
C42 H42A 0.9800 .
C42 H42B 0.9800 .
C42 H42C 0.9800 .

loop_
_geom_torsion_atom_site_label_1
_geom_torsion_atom_site_label_2
_geom_torsion_atom_site_label_3
_geom_torsion_atom_site_label_4
_geom_torsion
_geom_torsion_site_symmetry_1
_geom_torsion_site_symmetry_4
C6 C1 C2 C3 -0.9(7) . .
C21 C1 C2 C3 179.8(4) . .
C1 C2 C3 C4 -0.6(8) . .
C1 C2 C3 O1 -173.2(4) . .
C22 O1 C3 C2 -94.6(6) . .
C22 O1 C3 C4 92.3(5) . .
C2 C3 C4 O2 179.9(5) . .
O1 C3 C4 O2 -7.3(7) . .
C2 C3 C4 C5 2.3(8) . .
O1 C3 C4 C5 175.1(4) . .
C28 O2 C4 C3 -178.3(6) . .
C28 O2 C4 C5 -0.7(8) . .
C3 C4 C5 C6 -2.5(7) . .
O2 C4 C5 C6 180.0(4) . .
C4 C5 C6 C1 1.0(7) . .
C4 C5 C6 C7 -176.6(4) . .
C2 C1 C6 C5 0.6(6) . .
C21 C1 C6 C5 179.9(4) . .
C2 C1 C6 C7 178.0(4) . .
C21 C1 C6 C7 -2.7(7) . .
C5 C6 C7 C8 87.2(5) . .
C1 C6 C7 C8 -90.3(5) . .
C26 N1 O8 Zn1 126.2(4) . .
C25 N1 O8 Zn1 -50.6(5) . .
O10 Zn1 O8 N1 169.2(3) 2_676 .
O10 Zn1 O8 N1 -10.8(3) 1_565 .
O8 Zn1 O8 N1 91(100) 2_686 .
O12 Zn1 O8 N1 76.9(4) 2_576 .
O12 Zn1 O8 N1 -103.1(4) 1_665 .
C6 C7 C8 C13 94.6(5) . .
C6 C7 C8 C9 -85.0(4) . .
C13 C8 C9 C10 -1.7(6) . .
C7 C8 C9 C10 177.9(3) . .
C33 N2 O10 Zn1 134.8(3) . 1_545
C32 N2 O10 Zn1 -48.0(5) . 1_545
C8 C9 C10 C11 3.9(6) . .
C8 C9 C10 O3 -172.6(3) . .
C29 O3 C10 C9 -95.7(5) . .
C29 O3 C10 C11 87.7(5) . .
C9 C10 C11 C12 -3.5(6) . .
O3 C10 C11 C12 173.2(4) . .
C9 C10 C11 O4 -177.5(4) . .
O3 C10 C11 O4 -0.8(6) . .
C35 O4 C11 C12 13.1(6) . .
C35 O4 C11 C10 -173.3(5) . .
C40 N3 O12 Zn1 140.8(4) . 1_445
C39 N3 O12 Zn1 -44.5(5) . 1_445
C10 C11 C12 C13 1.0(6) . .
O4 C11 C12 C13 174.5(4) . .
C9 C8 C13 C12 -0.8(6) . .
C7 C8 C13 C12 179.6(4) . .
C9 C8 C13 C14 177.9(3) . .
C7 C8 C13 C14 -1.7(6) . .
C11 C12 C13 C8 1.1(6) . .
C11 C12 C13 C14 -177.6(4) . .
C8 C13 C14 C15 -93.1(5) . .
C12 C13 C14 C15 85.6(5) . .
C13 C14 C15 C20 93.7(5) . .
C13 C14 C15 C16 -80.8(5) . .
C20 C15 C16 C17 2.9(6) . .
C14 C15 C16 C17 177.7(4) . .
C15 C16 C17 C18 -2.7(7) . .
C15 C16 C17 O5 -175.2(4) . .
C36 O5 C17 C16 -98.4(5) . .
C36 O5 C17 C18 88.8(6) . .
C16 C17 C18 C19 -2.0(8) . .
O5 C17 C18 C19 170.4(5) . .
C16 C17 C18 O6 -178.0(4) . .
O5 C17 C18 O6 -5.6(6) . .
C42 O6 C18 C19 3.2(8) . .
C42 O6 C18 C17 178.6(5) . .
C17 C18 C19 C20 6.5(8) . .
O6 C18 C19 C20 -178.4(5) . .
C18 C19 C20 C15 -6.4(7) . .
C18 C19 C20 C21 178.2(4) . .
C16 C15 C20 C19 1.7(6) . .
C14 C15 C20 C19 -172.8(4) . .
C16 C15 C20 C21 176.6(4) . .
C14 C15 C20 C21 2.2(6) . .
C19 C20 C21 C1 78.3(5) . .
C15 C20 C21 C1 -97.1(5) . .
C6 C1 C21 C20 96.0(5) . .
C2 C1 C21 C20 -84.6(5) . .
C3 O1 C22 O7 7.7(11) . .
C3 O1 C22 C23 179.9(4) . .
O7 C22 C23 C24 174.7(9) . .
O1 C22 C23 C24 2.6(6) . .
O7 C22 C23 C27 -8.7(11) . .
O1 C22 C23 C27 179.2(4) . .
C27 C23 C24 C25 1.3(8) . .
C22 C23 C24 C25 177.5(4) . .
C26 N1 C25 C24 4.4(7) . .
O8 N1 C25 C24 -179.2(3) . .
C23 C24 C25 N1 -1.8(7) . .
O8 N1 C26 C27 177.7(4) . .
C25 N1 C26 C27 -5.9(8) . .
C24 C23 C27 C26 -2.8(9) . .
C22 C23 C27 C26 -179.4(5) . .
N1 C26 C27 C23 4.8(9) . .
C10 O3 C29 O9 -3.2(7) . .
C10 O3 C29 C30 -178.2(4) . .
O9 C29 C30 C31 -176.1(5) . .
O3 C29 C30 C31 -1.5(6) . .
O9 C29 C30 C34 2.2(7) . .
O3 C29 C30 C34 176.9(4) . .
C34 C30 C31 C32 4.4(7) . .
C29 C30 C31 C32 -177.4(4) . .
C33 N2 C32 C31 -0.3(7) . .
O10 N2 C32 C31 -177.5(3) . .
C30 C31 C32 N2 -1.7(6) . .
C32 N2 C33 C34 -0.2(7) . .
O10 N2 C33 C34 177.1(4) . .
N2 C33 C34 C30 2.8(7) . .
C31 C30 C34 C33 -5.0(7) . .
C29 C30 C34 C33 176.7(4) . .
C17 O5 C36 O11 -6.7(10) . .
C17 O5 C36 C37 178.6(4) . .
O11 C36 C37 C41 3.7(9) . .
O5 C36 C37 C41 179.3(5) . .
O11 C36 C37 C38 -174.8(6) . .
O5 C36 C37 C38 0.7(7) . .
C41 C37 C38 C39 -0.6(7) . .
C36 C37 C38 C39 178.0(5) . .
C37 C38 C39 N3 4.5(7) . .
C40 N3 C39 C38 -5.3(7) . .
O12 N3 C39 C38 -179.5(4) . .
O12 N3 C40 C41 176.3(5) . .
C39 N3 C40 C41 1.8(8) . .
C38 C37 C41 C40 -3.1(8) . .
C36 C37 C41 C40 178.4(5) . .
N3 C40 C41 C37 2.5(9) . .

loop_
_platon_squeeze_void_nr
_platon_squeeze_void_average_x
_platon_squeeze_void_average_y
_platon_squeeze_void_average_z
_platon_squeeze_void_volume
_platon_squeeze_void_count_electrons
_platon_squeeze_void_content
1 -0.020 -0.009 -0.008 3054 1340 ' '
